data_9013957
loop_
_publ_author_name
'Zuxiang, Y.'

_publ_section_title
;
 Chengdeite - ordered natural iron-iridium alloy
;
_journal_name_full 'Acta Geologica Sinica'
_journal_page_first 215
_journal_page_last 220
_journal_volume 69
_journal_year 1995
_chemical_compound_source 'Placer deposits off the Luanhe River, China'
_chemical_formula_sum 'Co0.005 Cu0.08 Fe0.91 Ir2.913 Ni0.005 Os0.003 Pt0.072 Rh0.012'
_chemical_name_mineral Chengdeite
_space_group_IT_number 221
_symmetry_space_group_name_Hall '-P 4 2 3'
_symmetry_space_group_name_H-M 'P m -3 m'
_cell_angle_alpha 90
_cell_angle_beta 90
_cell_angle_gamma 90
_cell_length_a 3.792
_cell_length_b 3.792
_cell_length_c 3.792
_cell_formula_units_Z 1
_cell_volume 54.526
_database_code_amcsd 0011977
_exptl_crystal_density_diffrn 19.255
_cod_original_sg_symbol_H-M 'P m 3 m'
_cod_original_formula_sum '(Ir2.913 Pt.072 Rh.012 Os.003) (Fe.91 Cu.08 Ni.005 Co.005)'
_cod_database_code 9013957

loop_
_space_group_symop_operation_xyz
x,y,z
z,-x,y
-y,z,-x
x,-y,z
-z,x,-y
y,-z,x
-x,y,-z
x,-z,-y
-z,y,x
y,-x,-z
-x,z,y
z,-y,-x
-y,x,z
x,z,y
-z,-y,-x
y,x,z
-x,-z,-y
z,y,x
-y,-x,-z
z,x,-y
-y,-z,x
x,y,-z
-z,-x,y
y,z,-x
-x,-y,z
-z,x,y
y,-z,-x
-x,y,z
z,-x,-y
-y,z,x
x,-y,-z
-x,z,-y
z,-y,x
-y,x,-z
x,-z,y
-z,y,-x
y,-x,z
-x,-z,y
z,y,-x
-y,-x,z
x,z,-y
-z,-y,x
y,x,-z
-z,-x,-y
y,z,x
-x,-y,-z
z,x,y
-y,-z,-x

loop_
_atom_site_label
_atom_site_fract_x
_atom_site_fract_y
_atom_site_fract_z
_atom_site_occupancy
Ir 0.00000 0.50000 0.50000 0.97100
Pt 0.00000 0.50000 0.50000 0.02400
Rh 0.00000 0.50000 0.50000 0.00400
Os 0.00000 0.50000 0.50000 0.00100
Fe 0.00000 0.00000 0.00000 0.91000
Cu 0.00000 0.00000 0.00000 0.08000
Ni 0.00000 0.00000 0.00000 0.00500
Co 0.00000 0.00000 0.00000 0.00500

loop_
_cod_related_entry_id
_cod_related_entry_database
_cod_related_entry_code
1 AMCSD 0011977
